data_4102301
loop_
_publ_author_name
'Qisheng Lin'
'John D. Corbett'

_publ_contact_author_address
;359 Spedding Hall
Iowa State University
Ames, IA, 50010
;
_publ_contact_author_email jdc@ameslab.gov
_publ_contact_author_name 'John D Corbett'
_publ_section_title
;
 Multiple Nonstoichiometric Phases with Discrete Composition Ranges in the
 CaAu5-CaAu4Bi-BiAu2 System. A Case Study of the Chemistry of Spinodal
 Decomposition
;
_journal_name_full 'Journal of the American Chemical Society'
_journal_page_first 5662
_journal_page_last 5671
_journal_paper_doi 10.1021/ja100250d
_journal_volume 132
_journal_year 2010
_chemical_formula_moiety 'Au8, 43.68(Bi0.04), 4.32(Au0.04), 48(Ca0.04)'
_chemical_formula_sum 'Au8.18 Bi1.82 Ca2'
_chemical_formula_weight 2071.72
_chemical_name_systematic
; 
 ? 
;
_space_group_IT_number 216
_symmetry_cell_setting cubic
_symmetry_space_group_name_Hall 'F -4 2 3'
_symmetry_space_group_name_H-M 'F -4 3 m'
_atom_sites_solution_primary direct
_atom_sites_solution_secondary difmap
_audit_creation_method SHELXL-97
_cell_angle_alpha 90.00
_cell_angle_beta 90.00
_cell_angle_gamma 90.00
_cell_formula_units_Z 2
_cell_length_a 7.9199(2)
_cell_length_b 7.9199(2)
_cell_length_c 7.9199(2)
_cell_measurement_reflns_used 1092
_cell_measurement_temperature 273(2)
_cell_measurement_theta_max 27.79
_cell_measurement_theta_min 4.46
_cell_volume 496.77(2)
_computing_structure_refinement 'SHELXL-97 (Sheldrick, 1997)'
_computing_structure_solution 'SHELXS-97 (Sheldrick, 1990)'
_diffrn_ambient_temperature 273(2)
_diffrn_measured_fraction_theta_full 1.000
_diffrn_measured_fraction_theta_max 1.000
_diffrn_measurement_device_type 'Smart Apex CCD'
_diffrn_measurement_method w/
_diffrn_radiation_monochromator graphite
_diffrn_radiation_source 'fine-focus sealed tube'
_diffrn_radiation_type MoK\a
_diffrn_radiation_wavelength 0.71073
_diffrn_reflns_av_R_equivalents 0.0363
_diffrn_reflns_av_sigmaI/netI 0.0193
_diffrn_reflns_limit_h_max 10
_diffrn_reflns_limit_h_min -10
_diffrn_reflns_limit_k_max 10
_diffrn_reflns_limit_k_min -10
_diffrn_reflns_limit_l_max 10
_diffrn_reflns_limit_l_min -10
_diffrn_reflns_number 1092
_diffrn_reflns_theta_full 27.79
_diffrn_reflns_theta_max 27.79
_diffrn_reflns_theta_min 4.46
_exptl_absorpt_coefficient_mu 153.336
_exptl_absorpt_correction_T_max 0.043
_exptl_absorpt_correction_T_min 0.021
_exptl_absorpt_correction_type empirical
_exptl_absorpt_process_details SADABS
_exptl_crystal_colour metallic
_exptl_crystal_density_diffrn 13.850
_exptl_crystal_density_method 'not measured'
_exptl_crystal_description irregular
_exptl_crystal_F_000 1675
_exptl_crystal_size_max 0.025
_exptl_crystal_size_mid 0.023
_exptl_crystal_size_min 0.021
_refine_diff_density_max 1.561
_refine_diff_density_min -1.868
_refine_diff_density_rms 0.364
_refine_ls_abs_structure_details 'Flack H D (1983), Acta Cryst. A39, 876-881'
_refine_ls_abs_structure_Flack 0.00(7)
_refine_ls_extinction_coef 0.00040(5)
_refine_ls_extinction_expression Fc^*^=kFc[1+0.001xFc^2^\l^3^/sin(2\q)]^-1/4^
_refine_ls_extinction_method SHELXL
_refine_ls_goodness_of_fit_ref 1.127
_refine_ls_matrix_type full
_refine_ls_number_parameters 8
_refine_ls_number_reflns 88
_refine_ls_number_restraints 0
_refine_ls_restrained_S_all 1.127
_refine_ls_R_factor_all 0.0136
_refine_ls_R_factor_gt 0.0136
_refine_ls_shift/su_max 0.000
_refine_ls_shift/su_mean 0.000
_refine_ls_structure_factor_coef Fsqd
_refine_ls_weighting_details 'calc w=1/[\s^2^(Fo^2^)+(0.0169P)^2^+15.9269P] where P=(Fo^2^+2Fc^2^)/3'
_refine_ls_weighting_scheme calc
_refine_ls_wR_factor_gt 0.0332
_refine_ls_wR_factor_ref 0.0332
_reflns_number_gt 88
_reflns_number_total 88
_reflns_threshold_expression >2sigma(I)
_cod_data_source_file ja100250d_si_002_3.cif
_cod_data_source_block crystal_3
_cod_database_code 4102301

loop_
_symmetry_equiv_pos_as_xyz
'x, y, z'
'-x, -y, z'
'-x, y, -z'
'x, -y, -z'
'z, x, y'
'z, -x, -y'
'-z, -x, y'
'-z, x, -y'
'y, z, x'
'-y, z, -x'
'y, -z, -x'
'-y, -z, x'
'y, x, z'
'-y, -x, z'
'y, -x, -z'
'-y, x, -z'
'x, z, y'
'-x, z, -y'
'-x, -z, y'
'x, -z, -y'
'z, y, x'
'z, -y, -x'
'-z, y, -x'
'-z, -y, x'
'x, y+1/2, z+1/2'
'-x, -y+1/2, z+1/2'
'-x, y+1/2, -z+1/2'
'x, -y+1/2, -z+1/2'
'z, x+1/2, y+1/2'
'z, -x+1/2, -y+1/2'
'-z, -x+1/2, y+1/2'
'-z, x+1/2, -y+1/2'
'y, z+1/2, x+1/2'
'-y, z+1/2, -x+1/2'
'y, -z+1/2, -x+1/2'
'-y, -z+1/2, x+1/2'
'y, x+1/2, z+1/2'
'-y, -x+1/2, z+1/2'
'y, -x+1/2, -z+1/2'
'-y, x+1/2, -z+1/2'
'x, z+1/2, y+1/2'
'-x, z+1/2, -y+1/2'
'-x, -z+1/2, y+1/2'
'x, -z+1/2, -y+1/2'
'z, y+1/2, x+1/2'
'z, -y+1/2, -x+1/2'
'-z, y+1/2, -x+1/2'
'-z, -y+1/2, x+1/2'
'x+1/2, y, z+1/2'
'-x+1/2, -y, z+1/2'
'-x+1/2, y, -z+1/2'
'x+1/2, -y, -z+1/2'
'z+1/2, x, y+1/2'
'z+1/2, -x, -y+1/2'
'-z+1/2, -x, y+1/2'
'-z+1/2, x, -y+1/2'
'y+1/2, z, x+1/2'
'-y+1/2, z, -x+1/2'
'y+1/2, -z, -x+1/2'
'-y+1/2, -z, x+1/2'
'y+1/2, x, z+1/2'
'-y+1/2, -x, z+1/2'
'y+1/2, -x, -z+1/2'
'-y+1/2, x, -z+1/2'
'x+1/2, z, y+1/2'
'-x+1/2, z, -y+1/2'
'-x+1/2, -z, y+1/2'
'x+1/2, -z, -y+1/2'
'z+1/2, y, x+1/2'
'z+1/2, -y, -x+1/2'
'-z+1/2, y, -x+1/2'
'-z+1/2, -y, x+1/2'
'x+1/2, y+1/2, z'
'-x+1/2, -y+1/2, z'
'-x+1/2, y+1/2, -z'
'x+1/2, -y+1/2, -z'
'z+1/2, x+1/2, y'
'z+1/2, -x+1/2, -y'
'-z+1/2, -x+1/2, y'
'-z+1/2, x+1/2, -y'
'y+1/2, z+1/2, x'
'-y+1/2, z+1/2, -x'
'y+1/2, -z+1/2, -x'
'-y+1/2, -z+1/2, x'
'y+1/2, x+1/2, z'
'-y+1/2, -x+1/2, z'
'y+1/2, -x+1/2, -z'
'-y+1/2, x+1/2, -z'
'x+1/2, z+1/2, y'
'-x+1/2, z+1/2, -y'
'-x+1/2, -z+1/2, y'
'x+1/2, -z+1/2, -y'
'z+1/2, y+1/2, x'
'z+1/2, -y+1/2, -x'
'-z+1/2, y+1/2, -x'
'-z+1/2, -y+1/2, x'

loop_
_atom_site_label
_atom_site_type_symbol
_atom_site_fract_x
_atom_site_fract_y
_atom_site_fract_z
_atom_site_U_iso_or_equiv
_atom_site_adp_type
_atom_site_occupancy
_atom_site_symmetry_multiplicity
_atom_site_calc_flag
_atom_site_refinement_flags
Au1 Au 0.62535(5) 0.62535(5) 0.62535(5) 0.0096(2) Uani 1 6 d S
Bi2 Bi 0.2500 0.2500 0.2500 0.0120(4) Uani 0.91 24 d SP
Au2 Au 0.2500 0.2500 0.2500 0.0120(4) Uani 0.09 24 d SP
Ca3 Ca 0.0000 0.0000 0.0000 0.0087(12) Uani 1 24 d S

loop_
_atom_site_aniso_label
_atom_site_aniso_U_11
_atom_site_aniso_U_22
_atom_site_aniso_U_33
_atom_site_aniso_U_23
_atom_site_aniso_U_13
_atom_site_aniso_U_12
Au1 0.0096(2) 0.0096(2) 0.0096(2) -0.00309(11) -0.00309(11) -0.00309(11)
Bi2 0.0120(4) 0.0120(4) 0.0120(4) 0.000 0.000 0.000
Au2 0.0120(4) 0.0120(4) 0.0120(4) 0.000 0.000 0.000
Ca3 0.0087(12) 0.0087(12) 0.0087(12) 0.000 0.000 0.000

loop_
_atom_type_symbol
_atom_type_description
_atom_type_scat_dispersion_real
_atom_type_scat_dispersion_imag
_atom_type_scat_source
Ca Ca 0.2262 0.3064 'International Tables Vol C Tables 4.2.6.8 and 6.1.1.4'
Au Au -2.0133 8.8022 'International Tables Vol C Tables 4.2.6.8 and 6.1.1.4'
Bi Bi -4.1077 10.2566 'International Tables Vol C Tables 4.2.6.8 and 6.1.1.4'

loop_
_geom_angle_atom_site_label_1
_geom_angle_atom_site_label_2
_geom_angle_atom_site_label_3
_geom_angle
_geom_angle_site_symmetry_1
_geom_angle_site_symmetry_3
Au1 Au1 Au1 60.0 28_566 51_656
Au1 Au1 Au1 60.0 28_566 74_665
Au1 Au1 Au1 60.0 51_656 74_665
Au1 Au1 Au1 120.0 28_566 2_665
Au1 Au1 Au1 120.0 51_656 2_665
Au1 Au1 Au1 180.00(4) 74_665 2_665
Au1 Au1 Au1 120.0 28_566 3_656
Au1 Au1 Au1 180.00(4) 51_656 3_656
Au1 Au1 Au1 120.0 74_665 3_656
Au1 Au1 Au1 60.0 2_665 3_656
Au1 Au1 Au1 180.00(6) 28_566 4_566
Au1 Au1 Au1 120.0 51_656 4_566
Au1 Au1 Au1 120.0 74_665 4_566
Au1 Au1 Au1 60.0 2_665 4_566
Au1 Au1 Au1 60.0 3_656 4_566
Au1 Au1 Ca3 64.830(11) 28_566 73_556
Au1 Au1 Ca3 64.830(11) 51_656 73_556
Au1 Au1 Ca3 115.322(13) 74_665 73_556
Au1 Au1 Ca3 64.678(13) 2_665 73_556
Au1 Au1 Ca3 115.170(11) 3_656 73_556
Au1 Au1 Ca3 115.170(11) 4_566 73_556
Au1 Au1 Ca3 64.830(11) 28_566 49_565
Au1 Au1 Ca3 115.322(13) 51_656 49_565
Au1 Au1 Ca3 64.830(11) 74_665 49_565
Au1 Au1 Ca3 115.170(11) 2_665 49_565
Au1 Au1 Ca3 64.678(13) 3_656 49_565
Au1 Au1 Ca3 115.170(11) 4_566 49_565
Ca3 Au1 Ca3 117.083(7) 73_556 49_565
Au1 Au1 Ca3 115.322(13) 28_566 25_655
Au1 Au1 Ca3 64.830(11) 51_656 25_655
Au1 Au1 Ca3 64.830(11) 74_665 25_655
Au1 Au1 Ca3 115.170(11) 2_665 25_655
Au1 Au1 Ca3 115.170(11) 3_656 25_655
Au1 Au1 Ca3 64.678(13) 4_566 25_655
Ca3 Au1 Ca3 117.083(7) 73_556 25_655
Ca3 Au1 Ca3 117.083(7) 49_565 25_655
Au1 Au1 Bi2 64.843(13) 28_566 25
Au1 Au1 Bi2 115.308(11) 51_656 25
Au1 Au1 Bi2 115.308(11) 74_665 25
Au1 Au1 Bi2 64.692(11) 2_665 25
Au1 Au1 Bi2 64.692(11) 3_656 25
Au1 Au1 Bi2 115.156(13) 4_566 25
Ca3 Au1 Bi2 63.0 73_556 25
Ca3 Au1 Bi2 63.0 49_565 25
Ca3 Au1 Bi2 179.83(3) 25_655 25
Au1 Au1 Au2 64.843(13) 28_566 25
Au1 Au1 Au2 115.308(11) 51_656 25
Au1 Au1 Au2 115.308(11) 74_665 25
Au1 Au1 Au2 64.692(11) 2_665 25
Au1 Au1 Au2 64.692(11) 3_656 25
Au1 Au1 Au2 115.156(13) 4_566 25
Ca3 Au1 Au2 63.0 73_556 25
Ca3 Au1 Au2 63.0 49_565 25
Ca3 Au1 Au2 179.83(3) 25_655 25
Bi2 Au1 Au2 0.0 25 25
Au1 Au1 Au2 115.308(11) 28_566 49
Au1 Au1 Au2 64.844(13) 51_656 49
Au1 Au1 Au2 115.308(11) 74_665 49
Au1 Au1 Au2 64.692(11) 2_665 49
Au1 Au1 Au2 115.157(13) 3_656 49
Au1 Au1 Au2 64.692(11) 4_566 49
Ca3 Au1 Au2 63.0 73_556 49
Ca3 Au1 Au2 179.83(3) 49_565 49
Ca3 Au1 Au2 63.0 25_655 49
Bi2 Au1 Au2 116.988(8) 25 49
Au2 Au1 Au2 116.988(8) 25 49
Au1 Bi2 Au1 50.62(2) 4_566 3_656
Au1 Bi2 Au1 50.62(2) 4_566 2_665
Au1 Bi2 Au1 50.62(2) 3_656 2_665
Au1 Bi2 Au1 145.014(17) 4_566 75_546
Au1 Bi2 Au1 116.988(8) 3_656 75_546
Au1 Bi2 Au1 95.184(5) 2_665 75_546
Au1 Bi2 Au1 145.014(17) 4_566 50_564
Au1 Bi2 Au1 95.184(5) 3_656 50_564
Au1 Bi2 Au1 116.988(8) 2_665 50_564
Au1 Bi2 Au1 50.31(3) 75_546 50_564
Au1 Bi2 Au1 116.988(8) 4_566 76_456
Au1 Bi2 Au1 145.014(17) 3_656 76_456
Au1 Bi2 Au1 95.184(5) 2_665 76_456
Au1 Bi2 Au1 50.62(2) 75_546 76_456
Au1 Bi2 Au1 95.184(5) 50_564 76_456
Au1 Bi2 Au1 95.184(5) 4_566 26_654
Au1 Bi2 Au1 145.014(17) 3_656 26_654
Au1 Bi2 Au1 116.988(8) 2_665 26_654
Au1 Bi2 Au1 95.184(5) 75_546 26_654
Au1 Bi2 Au1 116.988(8) 50_564 26_654
Au1 Bi2 Au1 50.31(3) 76_456 26_654
Au1 Bi2 Au1 116.988(8) 4_566 52_465
Au1 Bi2 Au1 95.184(5) 3_656 52_465
Au1 Bi2 Au1 145.014(17) 2_665 52_465
Au1 Bi2 Au1 95.184(5) 75_546 52_465
Au1 Bi2 Au1 50.62(2) 50_564 52_465
Au1 Bi2 Au1 116.988(8) 76_456 52_465
Au1 Bi2 Au1 95.184(5) 26_654 52_465
Au1 Bi2 Au1 50.31(3) 4_566 25_544
Au1 Bi2 Au1 95.184(5) 3_656 25_544
Au1 Bi2 Au1 95.184(5) 2_665 25_544
Au1 Bi2 Au1 145.014(17) 75_546 25_544
Au1 Bi2 Au1 145.014(17) 50_564 25_544
Au1 Bi2 Au1 95.184(5) 76_456 25_544
Au1 Bi2 Au1 50.62(2) 26_654 25_544
Au1 Bi2 Au1 95.184(5) 52_465 25_544
Au1 Bi2 Au1 95.184(5) 4_566 27_645
Au1 Bi2 Au1 116.988(8) 3_656 27_645
Au1 Bi2 Au1 145.014(17) 2_665 27_645
Au1 Bi2 Au1 116.988(8) 75_546 27_645
Au1 Bi2 Au1 95.184(5) 50_564 27_645
Au1 Bi2 Au1 95.184(5) 76_456 27_645
Au1 Bi2 Au1 50.62(2) 26_654 27_645
Au1 Bi2 Au1 50.31(3) 52_465 27_645
Au1 Bi2 Au1 50.62(2) 25_544 27_645
Au1 Bi2 Au1 95.184(5) 4_566 49_454
Au1 Bi2 Au1 50.31(3) 3_656 49_454
Au1 Bi2 Au1 95.184(5) 2_665 49_454
Au1 Bi2 Au1 95.184(5) 75_546 49_454
Au1 Bi2 Au1 50.62(2) 50_564 49_454
Au1 Bi2 Au1 145.014(17) 76_456 49_454
Au1 Bi2 Au1 145.014(17) 26_654 49_454
Au1 Bi2 Au1 50.62(2) 52_465 49_454
Au1 Bi2 Au1 116.988(8) 25_544 49_454
Au1 Bi2 Au1 95.184(5) 27_645 49_454
Au1 Bi2 Au1 95.184(5) 4_566 73_445
Au1 Bi2 Au1 95.184(5) 3_656 73_445
Au1 Bi2 Au1 50.31(3) 2_665 73_445
Au1 Bi2 Au1 50.62(2) 75_546 73_445
Au1 Bi2 Au1 95.184(5) 50_564 73_445
Au1 Bi2 Au1 50.62(2) 76_456 73_445
Au1 Bi2 Au1 95.184(5) 26_654 73_445
Au1 Bi2 Au1 145.014(17) 52_465 73_445
Au1 Bi2 Au1 116.988(8) 25_544 73_445
Au1 Bi2 Au1 145.014(17) 27_645 73_445
Au1 Bi2 Au1 116.988(8) 49_454 73_445
Au1 Ca3 Au1 50.34(2) 51_545 74_554
Au1 Ca3 Au1 50.34(2) 51_545 28_455
Au1 Ca3 Au1 50.34(2) 74_554 28_455
Au1 Ca3 Au1 117.083(7) 51_545 75_546
Au1 Ca3 Au1 144.792(17) 74_554 75_546
Au1 Ca3 Au1 95.248(5) 28_455 75_546
Au1 Ca3 Au1 144.792(17) 51_545 50_564
Au1 Ca3 Au1 117.083(7) 74_554 50_564
Au1 Ca3 Au1 95.248(5) 28_455 50_564
Au1 Ca3 Au1 50.34(2) 75_546 50_564
Au1 Ca3 Au1 95.248(5) 51_545 76_456
Au1 Ca3 Au1 144.792(17) 74_554 76_456
Au1 Ca3 Au1 117.083(7) 28_455 76_456
Au1 Ca3 Au1 50.64(3) 75_546 76_456
Au1 Ca3 Au1 95.248(5) 50_564 76_456
Au1 Ca3 Au1 95.248(5) 51_545 26_654
Au1 Ca3 Au1 117.083(7) 74_554 26_654
Au1 Ca3 Au1 144.792(17) 28_455 26_654
Au1 Ca3 Au1 95.248(5) 75_546 26_654
Au1 Ca3 Au1 117.083(7) 50_564 26_654
Au1 Ca3 Au1 50.34(2) 76_456 26_654
Au1 Ca3 Au1 144.792(17) 51_545 52_465
Au1 Ca3 Au1 95.248(5) 74_554 52_465
Au1 Ca3 Au1 117.083(7) 28_455 52_465
Au1 Ca3 Au1 95.248(5) 75_546 52_465
Au1 Ca3 Au1 50.64(3) 50_564 52_465
Au1 Ca3 Au1 117.083(7) 76_456 52_465
Au1 Ca3 Au1 95.248(5) 26_654 52_465
Au1 Ca3 Au1 117.083(7) 51_545 27_645
Au1 Ca3 Au1 95.248(5) 74_554 27_645
Au1 Ca3 Au1 144.792(17) 28_455 27_645
Au1 Ca3 Au1 117.083(7) 75_546 27_645
Au1 Ca3 Au1 95.248(5) 50_564 27_645
Au1 Ca3 Au1 95.248(5) 76_456 27_645
Au1 Ca3 Au1 50.64(3) 26_654 27_645
Au1 Ca3 Au1 50.34(2) 52_465 27_645
Au1 Ca3 Au1 95.248(5) 51_545 73_444
Au1 Ca3 Au1 50.64(3) 74_554 73_444
Au1 Ca3 Au1 95.248(5) 28_455 73_444
Au1 Ca3 Au1 144.792(17) 75_546 73_444
Au1 Ca3 Au1 95.248(5) 50_564 73_444
Au1 Ca3 Au1 144.792(17) 76_456 73_444
Au1 Ca3 Au1 95.248(5) 26_654 73_444
Au1 Ca3 Au1 50.34(2) 52_465 73_444
Au1 Ca3 Au1 50.34(2) 27_645 73_444
Au1 Ca3 Au1 50.64(3) 51_545 49_444
Au1 Ca3 Au1 95.248(5) 74_554 49_444
Au1 Ca3 Au1 95.248(5) 28_455 49_444
Au1 Ca3 Au1 95.248(5) 75_546 49_444
Au1 Ca3 Au1 144.792(17) 50_564 49_444
Au1 Ca3 Au1 50.34(2) 76_456 49_444
Au1 Ca3 Au1 50.34(2) 26_654 49_444
Au1 Ca3 Au1 144.792(17) 52_465 49_444
Au1 Ca3 Au1 95.248(5) 27_645 49_444
Au1 Ca3 Au1 117.083(7) 73_444 49_444
Au1 Ca3 Au1 95.248(5) 51_545 25_444
Au1 Ca3 Au1 95.248(5) 74_554 25_444
Au1 Ca3 Au1 50.64(3) 28_455 25_444
Au1 Ca3 Au1 50.34(2) 75_546 25_444
Au1 Ca3 Au1 50.34(2) 50_564 25_444
Au1 Ca3 Au1 95.248(5) 76_456 25_444
Au1 Ca3 Au1 144.792(17) 26_654 25_444
Au1 Ca3 Au1 95.248(5) 52_465 25_444
Au1 Ca3 Au1 144.792(17) 27_645 25_444
Au1 Ca3 Au1 117.083(7) 73_444 25_444
Au1 Ca3 Au1 117.083(7) 49_444 25_444

loop_
_geom_bond_atom_site_label_1
_geom_bond_atom_site_label_2
_geom_bond_distance
_geom_bond_site_symmetry_2
Au1 Au1 2.7922(12) 28_566
Au1 Au1 2.7922(12) 51_656
Au1 Au1 2.7922(12) 74_665
Au1 Au1 2.8080(12) 2_665
Au1 Au1 2.8080(12) 3_656
Au1 Au1 2.8080(12) 4_566
Au1 Ca3 3.28258(15) 73_556
Au1 Ca3 3.28258(15) 49_565
Au1 Ca3 3.28258(15) 25_655
Au1 Bi2 3.28426(15) 25
Au1 Au2 3.28426(15) 25
Au1 Au2 3.28426(15) 49
Bi2 Au1 3.28426(15) 4_566
Bi2 Au1 3.28426(16) 3_656
Bi2 Au1 3.28426(15) 2_665
Bi2 Au1 3.28426(16) 75_546
Bi2 Au1 3.28426(16) 50_564
Bi2 Au1 3.28426(16) 76_456
Bi2 Au1 3.28426(16) 26_654
Bi2 Au1 3.28426(15) 52_465
Bi2 Au1 3.28426(15) 25_544
Bi2 Au1 3.28426(16) 27_645
Bi2 Au1 3.28426(15) 49_454
Bi2 Au1 3.28426(15) 73_445
Ca3 Au1 3.28258(15) 51_545
Ca3 Au1 3.28258(15) 74_554
Ca3 Au1 3.28258(15) 28_455
Ca3 Au1 3.28258(15) 75_546
Ca3 Au1 3.28258(15) 50_564
Ca3 Au1 3.28258(15) 76_456
Ca3 Au1 3.28258(15) 26_654
Ca3 Au1 3.28258(15) 52_465
Ca3 Au1 3.28258(15) 27_645
Ca3 Au1 3.28258(15) 73_444
Ca3 Au1 3.28258(15) 49_444
Ca3 Au1 3.28258(15) 25_444
